data_7028836
loop_
_publ_author_name
'Larpent, Patrick'
'Jouaiti, Abdelaziz'
'Kyritsakas, Nathalie'
'Hosseini, Mir Wais'

_publ_section_title
;
 Molecular tectonics: homochiral coordination networks based on
 combinations of a chiral neutral tecton with Hg(II), Cu(II) or Ni(II)
 neutral complexes as metallatectons.
;
_journal_issue 5
_journal_name_full 'Dalton transactions (Cambridge, England : 2003)'
_journal_page_first 2000
_journal_page_last 2006
_journal_paper_doi 10.1039/c3dt52850b
_journal_volume 43
_journal_year 2014
_chemical_absolute_configuration ad
_chemical_formula_moiety 'C42 H28 Cu F12 N4 O8,2(C2 H4 Cl2)'
_chemical_formula_sum 'C46 H36 Cl4 Cu F12 N4 O8'
_chemical_formula_weight 1206.13
_chemical_name_systematic
; 
 ? 
;
_space_group_IT_number 1
_symmetry_cell_setting triclinic
_symmetry_space_group_name_Hall 'P 1'
_symmetry_space_group_name_H-M 'P 1'
_atom_sites_solution_hydrogens geom
_atom_sites_solution_primary direct
_atom_sites_solution_secondary difmap
_audit_creation_method SHELXL-97
_cell_angle_alpha 66.668(2)
_cell_angle_beta 82.427(2)
_cell_angle_gamma 80.980(2)
_cell_formula_units_Z 1
_cell_length_a 6.4908(2)
_cell_length_b 14.5434(5)
_cell_length_c 15.0317(5)
_cell_measurement_reflns_used 9882
_cell_measurement_temperature 173(2)
_cell_measurement_theta_max 29.35
_cell_measurement_theta_min 2.76
_cell_volume 1283.01(8)
_computing_cell_refinement 'Bruker SMART'
_computing_data_collection 'Bruker SMART'
_computing_data_reduction 'Bruker SAINT'
_computing_molecular_graphics 'Bruker SHELXTL'
_computing_publication_material 'Bruker SHELXTL'
_computing_structure_refinement 'SHELXL-97 (Sheldrick, 2008)'
_computing_structure_solution 'SHELXS-97 (Sheldrick, 2008)'
_diffrn_ambient_temperature 173(2)
_diffrn_measured_fraction_theta_full 0.973
_diffrn_measured_fraction_theta_max 0.973
_diffrn_measurement_device_type 'CCD area detector'
_diffrn_measurement_method 'phi and omega scans'
_diffrn_radiation_monochromator graphite
_diffrn_radiation_source 'fine-focus sealed tube'
_diffrn_radiation_type MoK\a
_diffrn_radiation_wavelength 0.71073
_diffrn_reflns_av_R_equivalents 0.0368
_diffrn_reflns_av_sigmaI/netI 0.0423
_diffrn_reflns_limit_h_max 9
_diffrn_reflns_limit_h_min -9
_diffrn_reflns_limit_k_max 20
_diffrn_reflns_limit_k_min -20
_diffrn_reflns_limit_l_max 21
_diffrn_reflns_limit_l_min -20
_diffrn_reflns_number 36928
_diffrn_reflns_theta_full 28.00
_diffrn_reflns_theta_max 28.00
_diffrn_reflns_theta_min 1.48
_exptl_absorpt_coefficient_mu 0.733
_exptl_absorpt_correction_T_max 0.9574
_exptl_absorpt_correction_T_min 0.9303
_exptl_absorpt_correction_type multi-scan
_exptl_absorpt_process_details sadabs
_exptl_crystal_colour blue
_exptl_crystal_density_diffrn 1.561
_exptl_crystal_density_meas ?
_exptl_crystal_density_method 'not measured'
_exptl_crystal_description prism
_exptl_crystal_F_000 609
_exptl_crystal_size_max 0.10
_exptl_crystal_size_mid 0.07
_exptl_crystal_size_min 0.06
_refine_diff_density_max 0.750
_refine_diff_density_min -0.850
_refine_diff_density_rms 0.124
_refine_ls_abs_structure_details 'Flack H D (1983), Acta Cryst. A39, 876-881'
_refine_ls_abs_structure_Flack 0.018(10)
_refine_ls_extinction_method none
_refine_ls_goodness_of_fit_ref 1.058
_refine_ls_hydrogen_treatment constr
_refine_ls_matrix_type full
_refine_ls_number_parameters 650
_refine_ls_number_reflns 12000
_refine_ls_number_restraints 7
_refine_ls_restrained_S_all 1.068
_refine_ls_R_factor_all 0.0645
_refine_ls_R_factor_gt 0.0490
_refine_ls_shift/su_max 0.000
_refine_ls_shift/su_mean 0.000
_refine_ls_structure_factor_coef Fsqd
_refine_ls_weighting_details 'calc w=1/[\s^2^(Fo^2^)+(0.0986P)^2^+0.0586P] where P=(Fo^2^+2Fc^2^)/3'
_refine_ls_weighting_scheme calc
_refine_ls_wR_factor_gt 0.1359
_refine_ls_wR_factor_ref 0.1509
_reflns_number_gt 9863
_reflns_number_total 12000
_reflns_threshold_expression >2sigma(I)
_cod_data_source_file c3dt52850b.txt
_cod_data_source_block e2255a
_cod_depositor_comments
;
The following automatic conversions were performed:

'_symmetry_cell_setting' value 'Triclinic' changed to 'triclinic'
according to
/usr/data/users/saulius/automatic-downloads/current/RSC/lib/dictionaries/cif_core.dic
dictionary named 'cif_core.dic' version 2.4.2 from 2011-04-26.

Automatic conversion script
Id: cif_fix_values 2281 2013-09-26 08:29:07Z andrius 

The following automatic conversions were performed:

'_exptl_crystal_density_meas' value 'none' was changed to '?' - the
value is perceived as not measured.

Automatic conversion script
Id: cif_fix_values 3008 2015-01-20 13:52:24Z robertas 
;
_cod_original_cell_volume 1283.01(7)
_cod_original_sg_symbol_H-M P1
_cod_database_code 7028836

loop_
_symmetry_equiv_pos_as_xyz
'x, y, z'

loop_
_atom_site_label
_atom_site_type_symbol
_atom_site_fract_x
_atom_site_fract_y
_atom_site_fract_z
_atom_site_U_iso_or_equiv
_atom_site_adp_type
_atom_site_occupancy
_atom_site_symmetry_multiplicity
_atom_site_calc_flag
_atom_site_refinement_flags
Cu1 Cu -0.62904(7) 0.68459(4) -0.14143(4) 0.01860(10) Uani 1 1 d .
N1 N -0.4507(5) 0.5774(3) -0.0363(3) 0.0193(7) Uani 1 1 d .
C1 C -0.5135(7) 0.4872(3) 0.0178(4) 0.0283(9) Uani 1 1 d .
H1 H -0.6450 0.4732 0.0081 0.034 Uiso 1 1 calc R
C2 C -0.3936(7) 0.4134(4) 0.0876(4) 0.0305(11) Uani 1 1 d .
H2 H -0.4420 0.3495 0.1238 0.037 Uiso 1 1 calc R
C3 C -0.2025(7) 0.4327(3) 0.1046(3) 0.0237(10) Uani 1 1 d .
C4 C -0.1397(7) 0.5269(4) 0.0479(4) 0.0263(11) Uani 1 1 d .
H4 H -0.0092 0.5429 0.0565 0.032 Uiso 1 1 calc R
C5 C -0.2652(6) 0.5973(4) -0.0205(3) 0.0227(10) Uani 1 1 d .
H5 H -0.2201 0.6616 -0.0578 0.027 Uiso 1 1 calc R
C6 C -0.0691(8) 0.3590(3) 0.1741(4) 0.0263(10) Uani 1 1 d .
C7 C 0.0477(7) 0.3051(4) 0.2329(4) 0.0284(11) Uani 1 1 d .
C8 C 0.2030(7) 0.2443(3) 0.2992(3) 0.0223(9) Uani 1 1 d .
C9 C 0.2376(6) 0.1404(4) 0.3342(3) 0.0228(9) Uani 1 1 d .
C10 C 0.3916(7) 0.0852(3) 0.3973(3) 0.0229(9) Uani 1 1 d .
C11 C 0.5272(7) 0.1294(4) 0.4291(3) 0.0253(10) Uani 1 1 d .
C12 C 0.4949(7) 0.2361(3) 0.3919(3) 0.0246(10) Uani 1 1 d .
C13 C 0.3383(7) 0.2911(4) 0.3304(3) 0.0245(10) Uani 1 1 d .
C14 C 0.1270(7) 0.0689(4) 0.3126(4) 0.0280(10) Uani 1 1 d .
O1 O -0.0136(6) 0.0861(3) 0.2617(3) 0.0384(9) Uani 1 1 d .
N2 N 0.2246(6) -0.0284(3) 0.3667(3) 0.0272(9) Uani 1 1 d .
C15 C 0.3810(7) -0.0251(4) 0.4207(3) 0.0264(10) Uani 1 1 d .
O2 O 0.4859(5) -0.0965(2) 0.4747(3) 0.0311(7) Uani 1 1 d .
C16 C 0.1838(8) -0.1237(4) 0.3625(4) 0.0305(10) Uani 1 1 d .
H16 H 0.2691 -0.1797 0.4113 0.037 Uiso 1 1 calc R
C17 C 0.2566(7) -0.1276(4) 0.2639(4) 0.0449(10) Uani 1 1 d .
H17A H 0.2196 -0.1906 0.2630 0.054 Uiso 1 1 calc R
H17B H 0.1794 -0.0705 0.2139 0.054 Uiso 1 1 calc R
C18 C 0.4887(12) -0.1230(7) 0.2366(7) 0.091(3) Uani 1 1 d .
H18A H 0.5313 -0.0660 0.2463 0.137 Uiso 1 1 calc R
H18B H 0.5187 -0.1141 0.1683 0.137 Uiso 1 1 calc R
H18C H 0.5663 -0.1858 0.2776 0.137 Uiso 1 1 calc R
C19 C -0.0422(7) -0.1402(4) 0.3926(4) 0.0526(12) Uani 1 1 d .
H19A H -0.0770 -0.1409 0.4583 0.079 Uiso 1 1 calc R
H19B H -0.0656 -0.2049 0.3919 0.079 Uiso 1 1 calc R
H19C H -0.1312 -0.0856 0.3472 0.079 Uiso 1 1 calc R
C20 C 0.3446(7) 0.3997(4) 0.3093(4) 0.0273(10) Uani 1 1 d .
O3 O 0.2372(6) 0.4711(3) 0.2587(3) 0.0397(9) Uani 1 1 d .
N3 N 0.5016(6) 0.4026(3) 0.3630(3) 0.0287(9) Uani 1 1 d .
C21 C 0.6012(7) 0.3087(4) 0.4111(3) 0.0262(10) Uani 1 1 d .
O4 O 0.7466(6) 0.2880(3) 0.4624(3) 0.0386(9) Uani 1 1 d .
C22 C 0.5600(9) 0.4956(4) 0.3694(4) 0.0371(12) Uani 1 1 d .
H22 H 0.6616 0.4727 0.4206 0.045 Uiso 1 1 calc R
C23 C 0.3705(9) 0.5526(5) 0.4027(5) 0.0694(13) Uani 1 1 d .
H23A H 0.4170 0.6089 0.4133 0.083 Uiso 1 1 calc R
H23B H 0.2743 0.5824 0.3499 0.083 Uiso 1 1 calc R
C24 C 0.2564(11) 0.4927(5) 0.4902(6) 0.0694(13) Uani 1 1 d .
H24A H 0.1607 0.4567 0.4741 0.104 Uiso 1 1 calc R
H24B H 0.1760 0.5368 0.5208 0.104 Uiso 1 1 calc R
H24C H 0.3548 0.4440 0.5351 0.104 Uiso 1 1 calc R
C25 C 0.6696(9) 0.5596(4) 0.2762(4) 0.0577(14) Uani 1 1 d .
H25A H 0.7948 0.5200 0.2603 0.087 Uiso 1 1 calc R
H25B H 0.7105 0.6181 0.2836 0.087 Uiso 1 1 calc R
H25C H 0.5754 0.5826 0.2239 0.087 Uiso 1 1 calc R
C26 C 0.6824(7) 0.0710(3) 0.4937(3) 0.0227(9) Uani 1 1 d .
C27 C 0.8053(7) 0.0139(4) 0.5495(4) 0.0275(11) Uani 1 1 d .
C28 C 0.9380(7) -0.0608(3) 0.6188(3) 0.0209(9) Uani 1 1 d .
C29 C 1.1294(6) -0.0402(3) 0.6356(3) 0.0219(9) Uani 1 1 d .
H29 H 1.1754 0.0245 0.6016 0.026 Uiso 1 1 calc R
C30 C 1.2493(7) -0.1157(3) 0.7025(3) 0.0217(6) Uani 1 1 d .
H30 H 1.3801 -0.1018 0.7130 0.026 Uiso 1 1 calc R
N4 N 1.1914(6) -0.2089(3) 0.7541(3) 0.0217(6) Uani 1 1 d .
C31 C 1.0104(7) -0.2279(3) 0.7359(3) 0.0232(10) Uani 1 1 d .
H31 H 0.9679 -0.2931 0.7716 0.028 Uiso 1 1 calc R
C32 C 0.8803(7) -0.1580(3) 0.6676(4) 0.0237(10) Uani 1 1 d .
H32 H 0.7561 -0.1758 0.6546 0.028 Uiso 1 1 calc R
O5 O -0.7803(5) 0.5765(2) -0.1440(2) 0.0242(7) Uani 1 1 d .
C33 C -0.7277(7) 0.5215(3) -0.1930(4) 0.0255(10) Uani 1 1 d .
C34 C -0.5726(8) 0.5253(4) -0.2640(4) 0.0378(12) Uani 1 1 d .
H34 H -0.5606 0.4781 -0.2941 0.045 Uiso 1 1 calc R
C35 C -0.4271(7) 0.5981(4) -0.2948(4) 0.0302(11) Uani 1 1 d .
O6 O -0.4085(5) 0.6616(2) -0.2634(3) 0.0297(8) Uani 1 1 d .
C36 C -0.8716(9) 0.4359(5) -0.1598(5) 0.0401(14) Uani 1 1 d .
F3 F -0.8350(6) 0.3818(3) -0.2157(3) 0.0738(13) Uani 1 1 d .
F2 F -1.0697(5) 0.4737(3) -0.1646(3) 0.0615(10) Uani 1 1 d .
F1 F -0.8438(6) 0.3743(3) -0.0700(3) 0.0651(11) Uani 1 1 d .
C40 C -0.2751(10) 0.5986(5) -0.3832(5) 0.0506(16) Uani 1 1 d .
F4 F -0.3576(8) 0.6618(4) -0.4655(3) 0.0902(14) Uani 1 1 d .
F5 F -0.2320(7) 0.5102(3) -0.3898(3) 0.0873(15) Uani 1 1 d .
F6 F -0.0956(6) 0.6314(3) -0.3829(3) 0.0751(13) Uani 1 1 d .
O7 O -0.8548(5) 0.7084(2) -0.0228(2) 0.0272(7) Uani 1 1 d .
C44 C -0.8457(7) 0.7758(4) 0.0065(4) 0.0260(10) Uani 1 1 d .
C45 C -0.7009(8) 0.8477(4) -0.0238(4) 0.0305(10) Uani 1 1 d .
H45 H -0.7197 0.8972 0.0039 0.037 Uiso 1 1 calc R
C46 C -0.5338(7) 0.8497(3) -0.0914(4) 0.0260(10) Uani 1 1 d .
O8 O -0.4795(4) 0.7927(2) -0.1382(2) 0.0230(7) Uani 1 1 d .
C47 C -1.0123(8) 0.7785(4) 0.0895(4) 0.0328(10) Uani 1 1 d .
F11 F -1.1934(5) 0.7531(3) 0.0777(2) 0.0462(7) Uani 1 1 d .
F10 F -1.0553(5) 0.8694(2) 0.0937(3) 0.0529(8) Uani 1 1 d .
F12 F -0.9465(5) 0.7152(3) 0.1740(2) 0.0557(8) Uani 1 1 d .
C51 C -0.3980(7) 0.9360(4) -0.1211(4) 0.0303(11) Uani 1 1 d .
F9 F -0.1925(4) 0.9026(3) -0.1251(2) 0.0446(8) Uani 1 1 d .
F8 F -0.4276(5) 0.9866(3) -0.0642(3) 0.0565(10) Uani 1 1 d .
F7 F -0.4350(6) 1.0009(2) -0.2119(3) 0.0578(9) Uani 1 1 d .
Cl1 Cl 0.5023(4) 0.16593(17) 0.1143(2) 0.1005(8) Uani 1 1 d .
C55 C 0.7422(18) 0.1071(7) 0.0646(7) 0.132(3) Uani 1 1 d D
H55A H 0.8119 0.0500 0.1174 0.158 Uiso 1 1 calc R
H55B H 0.7062 0.0821 0.0168 0.158 Uiso 1 1 calc R
C56 C 0.8692(18) 0.1822(6) 0.0208(7) 0.132(3) Uani 1 1 d D
H56A H 0.9138 0.2042 0.0690 0.158 Uiso 1 1 calc R
H56B H 0.7972 0.2411 -0.0296 0.158 Uiso 1 1 calc R
Cl2 Cl 1.0972(4) 0.1225(2) -0.0344(3) 0.1314(12) Uani 1 1 d .
Cl3 Cl 0.6430(5) 0.2495(2) 0.7633(3) 0.1304(10) Uani 1 1 d .
C57 C 0.8607(15) 0.1924(8) 0.7067(10) 0.141 Uani 1 1 d D
H57A H 0.9295 0.1317 0.7565 0.169 Uiso 1 1 calc R
H57B H 0.8099 0.1717 0.6589 0.169 Uiso 1 1 calc R
C58 C 1.0041(15) 0.2635(7) 0.6598(10) 0.141 Uani 1 1 d D
H58A H 1.0431 0.2894 0.7063 0.169 Uiso 1 1 calc R
H58B H 0.9391 0.3211 0.6058 0.169 Uiso 1 1 calc R
Cl4 Cl 1.2324(4) 0.20523(18) 0.6138(2) 0.0988(8) Uani 1 1 d .

loop_
_atom_site_aniso_label
_atom_site_aniso_U_11
_atom_site_aniso_U_22
_atom_site_aniso_U_33
_atom_site_aniso_U_23
_atom_site_aniso_U_13
_atom_site_aniso_U_12
Cu1 0.02042(14) 0.01265(15) 0.01849(18) 0.00013(14) -0.00919(11) 0.00011(10)
N1 0.0174(15) 0.0186(17) 0.0219(19) -0.0076(16) -0.0086(13) 0.0038(12)
C1 0.0236(19) 0.024(2) 0.033(3) -0.002(2) -0.0145(17) -0.0032(16)
C2 0.033(3) 0.022(2) 0.031(3) -0.003(2) -0.004(2) -0.0058(19)
C3 0.023(2) 0.022(2) 0.026(3) -0.010(2) -0.0090(18) 0.0043(18)
C4 0.016(2) 0.031(3) 0.032(3) -0.010(2) -0.0083(19) -0.0024(18)
C5 0.019(2) 0.022(2) 0.028(3) -0.009(2) -0.0052(18) -0.0045(17)
C6 0.035(3) 0.016(2) 0.022(3) 0.000(2) -0.011(2) -0.0009(19)
C7 0.031(2) 0.022(2) 0.029(3) -0.007(2) -0.0102(19) 0.0027(17)
C8 0.026(2) 0.014(2) 0.020(2) 0.000(2) -0.0059(16) 0.0021(16)
C9 0.0223(19) 0.024(2) 0.022(2) -0.007(2) -0.0087(16) 0.0002(16)
C10 0.028(2) 0.0152(19) 0.020(2) -0.0030(19) -0.0022(16) 0.0021(15)
C11 0.024(2) 0.029(2) 0.019(2) -0.004(2) -0.0111(16) 0.0044(18)
C12 0.031(2) 0.017(2) 0.021(2) -0.003(2) -0.0071(17) 0.0035(16)
C13 0.027(2) 0.025(2) 0.018(2) -0.003(2) -0.0115(16) 0.0044(16)
C14 0.027(2) 0.023(2) 0.032(3) -0.009(2) -0.0073(18) 0.0028(17)
O1 0.0393(19) 0.040(2) 0.038(2) -0.012(2) -0.0205(16) -0.0031(16)
N2 0.0276(18) 0.0226(19) 0.030(2) -0.0078(19) -0.0065(15) -0.0019(14)
C15 0.028(2) 0.023(2) 0.022(2) -0.003(2) -0.0087(16) 0.0052(16)
O2 0.0350(16) 0.0168(15) 0.0321(19) 0.0018(15) -0.0114(13) 0.0017(12)
C16 0.033(2) 0.023(2) 0.035(3) -0.009(2) -0.0053(18) -0.0043(17)
C17 0.051(2) 0.039(2) 0.054(3) -0.027(2) -0.007(2) -0.0029(18)
C18 0.082(5) 0.101(6) 0.114(7) -0.076(6) 0.049(5) -0.034(4)
C19 0.050(3) 0.041(3) 0.066(4) -0.017(3) 0.002(2) -0.017(2)
C20 0.028(2) 0.020(2) 0.030(3) -0.005(2) -0.0026(17) -0.0035(16)
O3 0.049(2) 0.0206(17) 0.041(2) -0.0015(17) -0.0200(16) 0.0048(14)
N3 0.038(2) 0.0195(18) 0.026(2) -0.0057(18) -0.0070(16) -0.0008(15)
C21 0.033(2) 0.022(2) 0.020(2) -0.002(2) -0.0071(17) -0.0041(17)
O4 0.042(2) 0.0271(19) 0.045(2) -0.0074(19) -0.0238(17) -0.0004(16)
C22 0.050(3) 0.024(2) 0.041(3) -0.013(2) -0.005(2) -0.009(2)
C23 0.073(3) 0.060(3) 0.089(4) -0.050(3) 0.028(2) -0.021(2)
C24 0.073(3) 0.060(3) 0.089(4) -0.050(3) 0.028(2) -0.021(2)
C25 0.078(3) 0.035(3) 0.060(4) -0.020(3) 0.022(3) -0.025(2)
C26 0.025(2) 0.017(2) 0.022(2) -0.003(2) -0.0076(16) 0.0004(16)
C27 0.025(2) 0.029(3) 0.028(3) -0.010(2) -0.0087(19) 0.0011(19)
C28 0.027(2) 0.016(2) 0.011(2) 0.005(2) -0.0075(17) 0.0004(18)
C29 0.024(2) 0.017(2) 0.017(2) 0.006(2) -0.0121(16) -0.0036(16)
C30 0.0251(15) 0.0154(14) 0.0180(18) 0.0018(14) -0.0049(12) -0.0032(11)
N4 0.0251(15) 0.0154(14) 0.0180(18) 0.0018(14) -0.0049(12) -0.0032(11)
C31 0.026(2) 0.014(2) 0.016(2) 0.009(2) -0.0066(18) -0.0016(18)
C32 0.025(2) 0.018(2) 0.022(3) 0.001(2) -0.0110(19) 0.0000(18)
O5 0.0238(16) 0.0214(18) 0.0215(19) -0.0008(16) -0.0043(13) -0.0039(13)
C33 0.025(2) 0.019(2) 0.030(3) -0.006(2) -0.007(2) -0.0008(18)
C34 0.043(3) 0.032(3) 0.046(3) -0.022(3) 0.005(2) -0.014(2)
C35 0.029(2) 0.030(3) 0.033(3) -0.013(2) -0.0066(19) -0.0003(18)
O6 0.0308(18) 0.0221(17) 0.036(2) -0.0086(17) -0.0040(15) -0.0066(14)
C36 0.040(3) 0.042(3) 0.045(4) -0.022(3) -0.001(2) -0.011(2)
F3 0.075(3) 0.078(3) 0.105(4) -0.070(3) 0.026(2) -0.044(2)
F2 0.0282(16) 0.064(2) 0.097(3) -0.032(2) -0.0072(16) -0.0146(15)
F1 0.079(3) 0.042(2) 0.066(3) -0.001(2) -0.013(2) -0.0314(18)
C40 0.059(3) 0.045(3) 0.056(4) -0.030(4) 0.020(3) -0.021(3)
F4 0.115(4) 0.094(3) 0.043(2) -0.012(3) 0.005(2) -0.006(3)
F5 0.100(3) 0.061(2) 0.113(4) -0.058(3) 0.065(3) -0.038(2)
F6 0.057(2) 0.100(3) 0.092(3) -0.062(3) 0.0386(19) -0.045(2)
O7 0.0319(18) 0.0212(16) 0.0280(18) -0.0084(16) -0.0047(13) -0.0022(13)
C44 0.029(2) 0.021(2) 0.025(3) -0.004(2) -0.0011(18) -0.0059(17)
C45 0.030(2) 0.029(2) 0.036(3) -0.015(2) -0.0011(18) -0.0092(18)
C46 0.028(2) 0.022(2) 0.030(3) -0.008(2) -0.010(2) -0.0036(19)
O8 0.0259(16) 0.0161(16) 0.0230(19) -0.0022(16) -0.0111(14) 0.0026(13)
C47 0.038(2) 0.030(2) 0.030(3) -0.008(2) 0.0019(18) -0.0135(18)
F11 0.0341(13) 0.0613(19) 0.0483(18) -0.0264(16) 0.0074(11) -0.0138(12)
F10 0.0541(17) 0.0454(19) 0.068(2) -0.0360(19) 0.0228(15) -0.0152(14)
F12 0.0665(19) 0.064(2) 0.0246(17) -0.0028(18) 0.0025(13) -0.0172(16)
C51 0.030(2) 0.022(2) 0.035(3) -0.005(3) -0.001(2) -0.0102(18)
F9 0.0332(16) 0.0485(19) 0.054(2) -0.0188(18) -0.0003(13) -0.0166(13)
F8 0.056(2) 0.053(2) 0.080(3) -0.043(2) 0.0197(18) -0.0338(17)
F7 0.071(2) 0.0272(17) 0.056(3) 0.0142(18) -0.0172(18) -0.0206(15)
Cl1 0.1158(17) 0.0692(14) 0.123(2) -0.0528(15) 0.0539(14) -0.0372(12)
C55 0.262(9) 0.067(3) 0.091(4) -0.027(3) -0.054(5) -0.065(4)
C56 0.262(9) 0.067(3) 0.091(4) -0.027(3) -0.054(5) -0.065(4)
Cl2 0.126(2) 0.0717(15) 0.194(3) -0.066(2) 0.0784(19) -0.0389(14)
Cl3 0.134(2) 0.0797(17) 0.164(3) -0.052(2) 0.0551(18) -0.0148(15)
C57 0.124 0.075 0.162 0.000 0.040 0.000
C58 0.124 0.075 0.162 0.000 0.040 0.000
Cl4 0.1176(18) 0.0695(14) 0.114(2) -0.0429(15) 0.0313(14) -0.0358(13)

loop_
_atom_type_symbol
_atom_type_description
_atom_type_scat_dispersion_real
_atom_type_scat_dispersion_imag
_atom_type_scat_source
C C 0.0033 0.0016 'International Tables Vol C Tables 4.2.6.8 and 6.1.1.4'
H H 0.0000 0.0000 'International Tables Vol C Tables 4.2.6.8 and 6.1.1.4'
N N 0.0061 0.0033 'International Tables Vol C Tables 4.2.6.8 and 6.1.1.4'
O O 0.0106 0.0060 'International Tables Vol C Tables 4.2.6.8 and 6.1.1.4'
Cu Cu 0.3201 1.2651 'International Tables Vol C Tables 4.2.6.8 and 6.1.1.4'
Cl Cl 0.1484 0.1585 'International Tables Vol C Tables 4.2.6.8 and 6.1.1.4'
F F 0.0171 0.0103 'International Tables Vol C Tables 4.2.6.8 and 6.1.1.4'

loop_
_geom_angle_atom_site_label_1
_geom_angle_atom_site_label_2
_geom_angle_atom_site_label_3
_geom_angle
_geom_angle_site_symmetry_1
_geom_angle_site_symmetry_3
O8 Cu1 O5 179.62(16) . .
O8 Cu1 N4 89.72(13) . 1_364
O5 Cu1 N4 90.25(13) . 1_364
O8 Cu1 N1 90.54(12) . .
O5 Cu1 N1 89.49(14) . .
N4 Cu1 N1 179.7(2) 1_364 .
O8 Cu1 O7 86.98(12) . .
O5 Cu1 O7 92.64(12) . .
N4 Cu1 O7 90.85(14) 1_364 .
N1 Cu1 O7 88.94(12) . .
O8 Cu1 O6 93.76(12) . .
O5 Cu1 O6 86.62(12) . .
N4 Cu1 O6 87.90(13) 1_364 .
N1 Cu1 O6 92.31(13) . .
O7 Cu1 O6 178.54(13) . .
C1 N1 C5 118.3(4) . .
C1 N1 Cu1 121.5(3) . .
C5 N1 Cu1 120.2(3) . .
N1 C1 C2 122.4(4) . .
N1 C1 H1 118.8 . .
C2 C1 H1 118.8 . .
C1 C2 C3 119.9(5) . .
C1 C2 H2 120.0 . .
C3 C2 H2 120.0 . .
C4 C3 C2 117.0(4) . .
C4 C3 C6 120.2(4) . .
C2 C3 C6 122.7(4) . .
C5 C4 C3 120.5(4) . .
C5 C4 H4 119.8 . .
C3 C4 H4 119.8 . .
N1 C5 C4 121.9(4) . .
N1 C5 H5 119.0 . .
C4 C5 H5 119.0 . .
C7 C6 C3 173.9(5) . .
C6 C7 C8 175.3(6) . .
C9 C8 C13 115.2(4) . .
C9 C8 C7 124.8(4) . .
C13 C8 C7 120.0(4) . .
C8 C9 C10 122.5(4) . .
C8 C9 C14 128.4(4) . .
C10 C9 C14 109.0(4) . .
C9 C10 C11 123.4(4) . .
C9 C10 C15 107.5(4) . .
C11 C10 C15 129.1(4) . .
C10 C11 C12 114.3(4) . .
C10 C11 C26 122.0(4) . .
C12 C11 C26 123.7(4) . .
C13 C12 C11 122.3(4) . .
C13 C12 C21 107.6(4) . .
C11 C12 C21 130.1(4) . .
C12 C13 C8 122.3(5) . .
C12 C13 C20 107.6(4) . .
C8 C13 C20 130.1(4) . .
O1 C14 N2 125.2(4) . .
O1 C14 C9 129.8(4) . .
N2 C14 C9 105.0(3) . .
C15 N2 C14 112.3(4) . .
C15 N2 C16 122.0(4) . .
C14 N2 C16 125.6(4) . .
O2 C15 N2 126.4(4) . .
O2 C15 C10 127.5(4) . .
N2 C15 C10 106.1(4) . .
N2 C16 C19 110.4(4) . .
N2 C16 C17 111.1(4) . .
C19 C16 C17 113.5(4) . .
N2 C16 H16 107.1 . .
C19 C16 H16 107.1 . .
C17 C16 H16 107.1 . .
C18 C17 C16 114.7(4) . .
C18 C17 H17A 108.6 . .
C16 C17 H17A 108.6 . .
C18 C17 H17B 108.6 . .
C16 C17 H17B 108.6 . .
H17A C17 H17B 107.6 . .
C17 C18 H18A 109.5 . .
C17 C18 H18B 109.5 . .
H18A C18 H18B 109.5 . .
C17 C18 H18C 109.5 . .
H18A C18 H18C 109.5 . .
H18B C18 H18C 109.5 . .
C16 C19 H19A 109.5 . .
C16 C19 H19B 109.5 . .
H19A C19 H19B 109.5 . .
C16 C19 H19C 109.5 . .
H19A C19 H19C 109.5 . .
H19B C19 H19C 109.5 . .
O3 C20 N3 125.8(4) . .
O3 C20 C13 128.4(4) . .
N3 C20 C13 105.8(4) . .
C21 N3 C20 111.9(4) . .
C21 N3 C22 122.2(4) . .
C20 N3 C22 125.8(4) . .
O4 C21 N3 126.7(4) . .
O4 C21 C12 126.3(4) . .
N3 C21 C12 107.0(4) . .
C25 C22 N3 111.5(4) . .
C25 C22 C23 113.1(5) . .
N3 C22 C23 110.6(4) . .
C25 C22 H22 107.1 . .
N3 C22 H22 107.1 . .
C23 C22 H22 107.1 . .
C24 C23 C22 114.8(5) . .
C24 C23 H23A 108.6 . .
C22 C23 H23A 108.6 . .
C24 C23 H23B 108.6 . .
C22 C23 H23B 108.6 . .
H23A C23 H23B 107.5 . .
C23 C24 H24A 109.5 . .
C23 C24 H24B 109.5 . .
H24A C24 H24B 109.5 . .
C23 C24 H24C 109.5 . .
H24A C24 H24C 109.5 . .
H24B C24 H24C 109.5 . .
C22 C25 H25A 109.5 . .
C22 C25 H25B 109.5 . .
H25A C25 H25B 109.5 . .
C22 C25 H25C 109.5 . .
H25A C25 H25C 109.5 . .
H25B C25 H25C 109.5 . .
C27 C26 C11 174.0(5) . .
C26 C27 C28 174.7(5) . .
C32 C28 C29 118.8(4) . .
C32 C28 C27 119.5(4) . .
C29 C28 C27 121.7(4) . .
C30 C29 C28 118.4(4) . .
C30 C29 H29 120.8 . .
C28 C29 H29 120.8 . .
N4 C30 C29 123.6(4) . .
N4 C30 H30 118.2 . .
C29 C30 H30 118.2 . .
C31 N4 C30 117.2(4) . .
C31 N4 Cu1 121.4(3) . 1_746
C30 N4 Cu1 121.4(3) . 1_746
N4 C31 C32 123.8(4) . .
N4 C31 H31 118.1 . .
C32 C31 H31 118.1 . .
C31 C32 C28 117.9(4) . .
C31 C32 H32 121.0 . .
C28 C32 H32 121.0 . .
C33 O5 Cu1 127.8(3) . .
O5 C33 C34 131.3(5) . .
O5 C33 C36 110.1(4) . .
C34 C33 C36 118.6(4) . .
C33 C34 C35 122.0(4) . .
C33 C34 H34 119.0 . .
C35 C34 H34 119.0 . .
O6 C35 C34 129.6(5) . .
O6 C35 C40 115.2(5) . .
C34 C35 C40 115.1(4) . .
C35 O6 Cu1 122.2(3) . .
F1 C36 F2 108.1(5) . .
F1 C36 F3 108.1(5) . .
F2 C36 F3 107.1(4) . .
F1 C36 C33 110.7(4) . .
F2 C36 C33 110.6(5) . .
F3 C36 C33 112.2(5) . .
F5 C40 F6 108.0(5) . .
F5 C40 F4 106.8(5) . .
F6 C40 F4 106.0(5) . .
F5 C40 C35 113.7(5) . .
F6 C40 C35 112.0(4) . .
F4 C40 C35 110.1(5) . .
C44 O7 Cu1 122.5(3) . .
O7 C44 C45 128.7(4) . .
O7 C44 C47 114.6(4) . .
C45 C44 C47 116.7(4) . .
C46 C45 C44 123.5(4) . .
C46 C45 H45 118.3 . .
C44 C45 H45 118.3 . .
O8 C46 C45 129.4(4) . .
O8 C46 C51 113.2(4) . .
C45 C46 C51 117.3(4) . .
C46 O8 Cu1 128.6(3) . .
F12 C47 F10 107.5(4) . .
F12 C47 F11 108.8(4) . .
F10 C47 F11 106.4(4) . .
F12 C47 C44 110.1(4) . .
F10 C47 C44 113.0(4) . .
F11 C47 C44 110.8(4) . .
F8 C51 F7 108.3(4) . .
F8 C51 F9 107.3(4) . .
F7 C51 F9 105.3(4) . .
F8 C51 C46 114.8(4) . .
F7 C51 C46 109.1(4) . .
F9 C51 C46 111.5(4) . .
C56 C55 Cl1 105.4(7) . .
C56 C55 H55A 110.7 . .
Cl1 C55 H55A 110.7 . .
C56 C55 H55B 110.7 . .
Cl1 C55 H55B 110.7 . .
H55A C55 H55B 108.8 . .
C55 C56 Cl2 103.8(7) . .
C55 C56 H56A 111.0 . .
Cl2 C56 H56A 111.0 . .
C55 C56 H56B 111.0 . .
Cl2 C56 H56B 111.0 . .
H56A C56 H56B 109.0 . .
C58 C57 Cl3 108.5(8) . .
C58 C57 H57A 110.0 . .
Cl3 C57 H57A 110.0 . .
C58 C57 H57B 110.0 . .
Cl3 C57 H57B 110.0 . .
H57A C57 H57B 108.4 . .
C57 C58 Cl4 109.4(7) . .
C57 C58 H58A 109.8 . .
Cl4 C58 H58A 109.8 . .
C57 C58 H58B 109.8 . .
Cl4 C58 H58B 109.8 . .
H58A C58 H58B 108.2 . .

loop_
_geom_bond_atom_site_label_1
_geom_bond_atom_site_label_2
_geom_bond_distance
_geom_bond_site_symmetry_2
Cu1 O8 1.993(3) .
Cu1 O5 1.995(3) .
Cu1 N4 2.053(4) 1_364
Cu1 N1 2.057(4) .
Cu1 O7 2.256(3) .
Cu1 O6 2.273(3) .
N1 C1 1.336(6) .
N1 C5 1.352(5) .
C1 C2 1.386(7) .
C1 H1 0.9500 .
C2 C3 1.390(6) .
C2 H2 0.9500 .
C3 C4 1.388(7) .
C3 C6 1.432(6) .
C4 C5 1.377(7) .
C4 H4 0.9500 .
C5 H5 0.9500 .
C6 C7 1.188(6) .
C7 C8 1.442(6) .
C8 C9 1.381(6) .
C8 C13 1.414(6) .
C9 C10 1.392(6) .
C9 C14 1.505(6) .
C10 C11 1.396(6) .
C10 C15 1.510(7) .
C11 C12 1.416(7) .
C11 C26 1.420(5) .
C12 C13 1.392(6) .
C12 C21 1.482(6) .
C13 C20 1.490(7) .
C14 O1 1.201(5) .
C14 N2 1.417(6) .
N2 C15 1.399(5) .
N2 C16 1.478(6) .
C15 O2 1.207(5) .
C16 C19 1.504(7) .
C16 C17 1.514(7) .
C16 H16 1.0000 .
C17 C18 1.513(8) .
C17 H17A 0.9900 .
C17 H17B 0.9900 .
C18 H18A 0.9800 .
C18 H18B 0.9800 .
C18 H18C 0.9800 .
C19 H19A 0.9800 .
C19 H19B 0.9800 .
C19 H19C 0.9800 .
C20 O3 1.196(6) .
C20 N3 1.396(6) .
N3 C21 1.367(6) .
N3 C22 1.502(6) .
C21 O4 1.223(5) .
C22 C25 1.499(8) .
C22 C23 1.516(7) .
C22 H22 1.0000 .
C23 C24 1.441(10) .
C23 H23A 0.9900 .
C23 H23B 0.9900 .
C24 H24A 0.9800 .
C24 H24B 0.9800 .
C24 H24C 0.9800 .
C25 H25A 0.9800 .
C25 H25B 0.9800 .
C25 H25C 0.9800 .
C26 C27 1.203(6) .
C27 C28 1.433(6) .
C28 C32 1.396(7) .
C28 C29 1.399(6) .
C29 C30 1.373(6) .
C29 H29 0.9500 .
C30 N4 1.352(6) .
C30 H30 0.9500 .
N4 C31 1.333(6) .
N4 Cu1 2.053(4) 1_746
C31 C32 1.390(6) .
C31 H31 0.9500 .
C32 H32 0.9500 .
O5 C33 1.270(5) .
C33 C34 1.357(7) .
C33 C36 1.556(7) .
C34 C35 1.428(8) .
C34 H34 0.9500 .
C35 O6 1.219(5) .
C35 C40 1.545(8) .
C36 F1 1.309(7) .
C36 F2 1.317(6) .
C36 F3 1.339(6) .
C40 F5 1.312(6) .
C40 F6 1.327(7) .
C40 F4 1.334(8) .
O7 C44 1.234(5) .
C44 C45 1.415(7) .
C44 C47 1.549(7) .
C45 C46 1.381(7) .
C45 H45 0.9500 .
C46 O8 1.269(5) .
C46 C51 1.533(7) .
C47 F12 1.318(6) .
C47 F10 1.333(6) .
C47 F11 1.339(6) .
C51 F8 1.311(6) .
C51 F7 1.344(6) .
C51 F9 1.348(5) .
Cl1 C55 1.870(12) .
C55 C56 1.370(10) .
C55 H55A 0.9900 .
C55 H55B 0.9900 .
C56 Cl2 1.864(12) .
C56 H56A 0.9900 .
C56 H56B 0.9900 .
Cl3 C57 1.813(10) .
C57 C58 1.409(10) .
C57 H57A 0.9900 .
C57 H57B 0.9900 .
C58 Cl4 1.787(10) .
C58 H58A 0.9900 .
C58 H58B 0.9900 .
